data_7707730
loop_
_publ_author_name
'Zhang, Hongyang'
'Wang, Haitao'
'Tanner, Kevin'
'Schlachter, Adrien'
'Chen, Zhao'
'Harvey, Pierre D.'
'Chen, Shuming'
'Wong, Wai-Yeung'

_publ_section_title
;
 New phosphorescent iridium(III) dipyrrinato complexes: synthesis,
 emission properties and their deep red to near-infrared OLEDs.
;
_journal_issue 30
_journal_name_full 'Dalton transactions (Cambridge, England : 2003)'
_journal_page_first 10629
_journal_page_last 10639
_journal_paper_doi 10.1039/d1dt01557e
_journal_volume 50
_journal_year 2021
_chemical_formula_moiety 'C37 H27 Ir N4'
_chemical_formula_sum 'C37 H27 Ir N4'
_chemical_formula_weight 719.82
_chemical_name_systematic Ir(ppy)2(dipyrrinato)
_space_group_crystal_system monoclinic
_space_group_IT_number 14
_space_group_name_Hall '-P 2ybc'
_space_group_name_H-M_alt 'P 1 21/c 1'
_atom_sites_solution_hydrogens geom
_atom_sites_solution_primary direct
_audit_creation_date 2019-09-15
_audit_creation_method
;
Olex2 1.3-alpha
(compiled 2019.08.16 svn.r3652 for OlexSys, GUI svn.r5895)
;
_audit_update_record
;
2020-05-23 deposited with the CCDC.	2021-06-28 downloaded from the CCDC.
;
_cell_angle_alpha 90
_cell_angle_beta 111.834(10)
_cell_angle_gamma 90
_cell_formula_units_Z 4
_cell_length_a 18.7181(15)
_cell_length_b 9.2996(5)
_cell_length_c 17.7227(16)
_cell_measurement_reflns_used 4211
_cell_measurement_temperature 100.00(10)
_cell_measurement_theta_max 27.3150
_cell_measurement_theta_min 2.5640
_cell_volume 2863.7(4)
_computing_cell_refinement 'CrysAlisPro 1.171.38.43f (Rigaku OD, 2015)'
_computing_data_collection 'CrysAlisPro 1.171.38.43f (Rigaku OD, 2015)'
_computing_data_reduction 'CrysAlisPro 1.171.38.43f (Rigaku OD, 2015)'
_computing_molecular_graphics 'Olex2 1.3-alpha (Dolomanov et al., 2009)'
_computing_publication_material 'Olex2 1.3-alpha (Dolomanov et al., 2009)'
_computing_structure_refinement 'ShelXL 2018/3 (Sheldrick, 2015)'
_computing_structure_solution 'ShelXS 2018/3 (Sheldrick, 2008)'
_diffrn_ambient_environment N~2~
_diffrn_ambient_temperature 100.00(10)
_diffrn_detector 'CCD plate'
_diffrn_detector_area_resol_mean 5.2684
_diffrn_detector_type AtlasS2
_diffrn_measured_fraction_theta_full 1.000
_diffrn_measured_fraction_theta_max 1.000
_diffrn_measurement_details
;
List of Runs (angles in degrees, time in seconds):

  # Type    Start    End  Width  t~exp~   \w     \q     \k     \f   Frames
#--------------------------------------------------------------------------
  1  \w    -15.00  26.00   1.00    8.00    --  -11.59 -99.00-120.00   41
  2  \w      4.00  79.00   1.00    8.00    --   11.74  37.00  30.00   75
  3  \w    -54.00  53.00   1.00    8.00    --   11.74 -19.00  30.00  107
;
_diffrn_measurement_device 'four-circle diffractometer'
_diffrn_measurement_device_type 'SuperNova, Dual, Cu at zero, AtlasS2'
_diffrn_measurement_method '\w scans'
_diffrn_orient_matrix_type 'CrysAlisPro convention (1999,Acta A55,543-557)'
_diffrn_orient_matrix_UB_11 0.0284471000
_diffrn_orient_matrix_UB_12 0.0124181000
_diffrn_orient_matrix_UB_13 -0.0167476000
_diffrn_orient_matrix_UB_21 0.0230185000
_diffrn_orient_matrix_UB_22 0.0360342000
_diffrn_orient_matrix_UB_23 0.0361407000
_diffrn_orient_matrix_UB_31 0.0180258000
_diffrn_orient_matrix_UB_32 -0.0660570000
_diffrn_orient_matrix_UB_33 0.0165832000
_diffrn_radiation_monochromator mirror
_diffrn_radiation_probe x-ray
_diffrn_radiation_type 'Mo K\a'
_diffrn_radiation_wavelength 0.71073
_diffrn_reflns_av_R_equivalents 0.0604
_diffrn_reflns_av_unetI/netI 0.0777
_diffrn_reflns_Laue_measured_fraction_full 1.000
_diffrn_reflns_Laue_measured_fraction_max 1.000
_diffrn_reflns_limit_h_max 22
_diffrn_reflns_limit_h_min -22
_diffrn_reflns_limit_k_max 11
_diffrn_reflns_limit_k_min -8
_diffrn_reflns_limit_l_max 21
_diffrn_reflns_limit_l_min -14
_diffrn_reflns_number 13690
_diffrn_reflns_point_group_measured_fraction_full 1.000
_diffrn_reflns_point_group_measured_fraction_max 1.000
_diffrn_reflns_theta_full 24.998
_diffrn_reflns_theta_max 24.998
_diffrn_reflns_theta_min 2.312
_diffrn_source 'micro-focus sealed X-ray tube'
_diffrn_source_type 'SuperNova (Mo) X-ray Source'
_exptl_absorpt_coefficient_mu 4.696
_exptl_absorpt_correction_T_max 1.00000
_exptl_absorpt_correction_T_min 0.60042
_exptl_absorpt_correction_type multi-scan
_exptl_absorpt_process_details
;
CrysAlisPro 1.171.38.43f (Rigaku Oxford Diffraction, 2015)
Empirical absorption correction using spherical harmonics,
 implemented in SCALE3 ABSPACK scaling algorithm.
;
_exptl_crystal_colour red
_exptl_crystal_colour_primary red
_exptl_crystal_density_diffrn 1.670
_exptl_crystal_description block
_exptl_crystal_F_000 1416
_exptl_crystal_preparation Luminescent
_exptl_crystal_recrystallization_method 'Re-crystallisation from solvent'
_exptl_crystal_size_max 0.11
_exptl_crystal_size_mid 0.1
_exptl_crystal_size_min 0.08
_refine_diff_density_max 1.062
_refine_diff_density_min -1.061
_refine_diff_density_rms 0.215
_refine_ls_extinction_method none
_refine_ls_goodness_of_fit_ref 1.114
_refine_ls_hydrogen_treatment constr
_refine_ls_matrix_type full
_refine_ls_number_parameters 379
_refine_ls_number_reflns 5034
_refine_ls_number_restraints 24
_refine_ls_restrained_S_all 1.113
_refine_ls_R_factor_all 0.0758
_refine_ls_R_factor_gt 0.0581
_refine_ls_shift/su_max 0.001
_refine_ls_shift/su_mean 0.000
_refine_ls_structure_factor_coef Fsqd
_refine_ls_weighting_details 'w=1/[\s^2^(Fo^2^)+(0.0580P)^2^+14.3945P] where P=(Fo^2^+2Fc^2^)/3'
_refine_ls_weighting_scheme calc
_refine_ls_wR_factor_gt 0.1276
_refine_ls_wR_factor_ref 0.1371
_reflns_Friedel_coverage 0.000
_reflns_number_gt 4060
_reflns_number_total 5034
_reflns_threshold_expression 'I > 2\s(I)'
_cod_data_source_file d1dt01557e2.cif
_cod_data_source_block xg0912
_cod_depositor_comments 'Adding full bibliography for 7707730--7707732.cif.'
_cod_database_code 7707730
_shelx_shelxl_version_number 2018/3
_shelx_space_group_comment
;
The symmetry employed for this shelxl refinement is uniquely defined
by the following loop, which should always be used as a source of
symmetry information in preference to the above space-group names.
They are only intended as comments.
;
_shelx_estimated_absorpt_t_max 0.705
_shelx_estimated_absorpt_t_min 0.626
_reflns_odcompleteness_completeness 99.94
_reflns_odcompleteness_iscentric 1
_reflns_odcompleteness_theta 26.32
_olex2_refinement_description
;
1. Fixed Uiso
 At 1.2 times of:
  All C(H) groups
2. Uiso/Uaniso restraints and constraints
Uanis(N4) \\sim Ueq, Uanis(C13) \\sim Ueq, Uanis(C27) \\sim Ueq, Uanis(C6)
\\sim Ueq: with sigma of 0.002 and sigma for terminal atoms of 0.004
3.a Aromatic/amide H refined with riding coordinates:
 C29(H29), C22(H22), C2(H2), C25(H25), C19(H19), C30(H30), C23(H23), C31(H31),
 C21(H21), C3(H3), C20(H20), C17(H17), C11(H11), C37(H37), C33(H33), C10(H10),
 C36(H36), C8(H8), C9(H9), C24(H24), C35(H35), C5(H5), C14(H14), C16(H16),
 C34(H34), C4(H4), C15(H15)
;
_olex2_submission_special_instructions 'No special instructions were received'
_oxdiff_exptl_absorpt_empirical_details
;
Empirical correction (ABSPACK) includes:
- Absorption correction using spherical harmonics
- Frame scaling
;
_oxdiff_exptl_absorpt_empirical_full_max 1.465
_oxdiff_exptl_absorpt_empirical_full_min 0.780

loop_
_space_group_symop_operation_xyz
'x, y, z'
'-x, y+1/2, -z+1/2'
'-x, -y, -z'
'x, -y-1/2, z-1/2'

loop_
_atom_site_label
_atom_site_type_symbol
_atom_site_fract_x
_atom_site_fract_y
_atom_site_fract_z
_atom_site_U_iso_or_equiv
_atom_site_adp_type
_atom_site_occupancy
_atom_site_site_symmetry_order
_atom_site_calc_flag
_atom_site_refinement_flags_posn
_atom_site_refinement_flags_adp
_atom_site_refinement_flags_occupancy
_atom_site_disorder_assembly
_atom_site_disorder_group
Ir1 Ir 0.21789(2) 0.52909(4) 0.40453(2) 0.01642(15) Uani 1 1 d . . . . .
N2 N 0.2479(4) 0.5927(8) 0.5275(4) 0.0167(17) Uani 1 1 d . . . . .
N3 N 0.3213(4) 0.6350(8) 0.4095(4) 0.0175(17) Uani 1 1 d . . . . .
N1 N 0.1467(5) 0.7052(8) 0.3699(5) 0.0219(19) Uani 1 1 d . . . . .
N4 N 0.2773(5) 0.3411(8) 0.4302(5) 0.0214(18) Uani 1 1 d . U . . .
C29 C 0.4428(5) 0.7286(9) 0.4568(5) 0.018(2) Uani 1 1 d . . . . .
H29 H 0.490439 0.762588 0.491580 0.022 Uiso 1 1 calc R U . . .
C13 C 0.1192(6) 0.4374(9) 0.4024(5) 0.018(2) Uani 1 1 d . U . . .
C1 C 0.1951(5) 0.4569(10) 0.2905(5) 0.017(2) Uani 1 1 d . . . . .
C12 C 0.0560(6) 0.5338(10) 0.3808(6) 0.020(2) Uani 1 1 d . . . . .
C7 C 0.2709(6) 0.2542(11) 0.3655(6) 0.028(2) Uani 1 1 d . . . . .
C18 C 0.0715(5) 0.6815(11) 0.3619(6) 0.025(2) Uani 1 1 d . . . . .
C27 C 0.3808(5) 0.6779(9) 0.5579(5) 0.015(2) Uani 1 1 d . U . . .
C22 C 0.1696(6) 0.8352(9) 0.3537(6) 0.021(2) Uani 1 1 d . . . . .
H22 H 0.220722 0.849536 0.360394 0.025 Uiso 1 1 calc R U . . .
C26 C 0.3197(5) 0.6439(9) 0.5818(5) 0.0134(19) Uani 1 1 d . . . . .
C28 C 0.3829(5) 0.6759(9) 0.4804(5) 0.017(2) Uani 1 1 d . . . . .
C2 C 0.1544(6) 0.5247(11) 0.2165(6) 0.023(2) Uani 1 1 d . . . . .
H2 H 0.133268 0.615035 0.217083 0.027 Uiso 1 1 calc R U . . .
C25 C 0.3154(5) 0.6573(9) 0.6592(6) 0.019(2) Uani 1 1 d . . . . .
H25 H 0.354902 0.688330 0.706194 0.023 Uiso 1 1 calc R U . . .
C19 C 0.0191(6) 0.7946(11) 0.3341(6) 0.030(3) Uani 1 1 d . . . . .
H19 H -0.032137 0.780352 0.327385 0.035 Uiso 1 1 calc R U . . .
C30 C 0.4183(5) 0.7204(10) 0.3746(6) 0.022(2) Uani 1 1 d . . . . .
H30 H 0.445532 0.748095 0.342558 0.026 Uiso 1 1 calc R U . . .
C6 C 0.2241(6) 0.3190(10) 0.2864(6) 0.025(2) Uani 1 1 d . U . . .
C23 C 0.2047(5) 0.5759(10) 0.5721(6) 0.021(2) Uani 1 1 d . . . . .
H23 H 0.154580 0.540920 0.551897 0.025 Uiso 1 1 calc R U . . .
C31 C 0.3422(6) 0.6609(10) 0.3467(6) 0.023(2) Uani 1 1 d . . . . .
H31 H 0.311798 0.642966 0.292628 0.027 Uiso 1 1 calc R U . . .
C21 C 0.1177(6) 0.9476(10) 0.3273(6) 0.026(2) Uani 1 1 d . . . . .
H21 H 0.133902 1.037230 0.316713 0.031 Uiso 1 1 calc R U . . .
C3 C 0.1444(6) 0.4621(12) 0.1419(6) 0.033(3) Uani 1 1 d . . . . .
H3 H 0.119181 0.511265 0.093554 0.040 Uiso 1 1 calc R U . . .
C20 C 0.0418(6) 0.9256(11) 0.3168(6) 0.031(3) Uani 1 1 d . . . . .
H20 H 0.006316 0.999782 0.297984 0.038 Uiso 1 1 calc R U . . .
C17 C -0.0149(6) 0.4906(11) 0.3817(6) 0.028(3) Uani 1 1 d . . . . .
H17 H -0.055040 0.556450 0.368878 0.033 Uiso 1 1 calc R U . . .
C11 C 0.3200(6) 0.2950(11) 0.5053(6) 0.028(2) Uani 1 1 d . . . . .
H11 H 0.324327 0.353529 0.549300 0.033 Uiso 1 1 calc R U . . .
C37 C 0.5200(6) 0.6390(11) 0.6453(6) 0.024(2) Uani 1 1 d . . . . .
H37 H 0.518841 0.555351 0.616148 0.029 Uiso 1 1 calc R U . . .
C33 C 0.4585(6) 0.8503(11) 0.6692(6) 0.026(2) Uani 1 1 d . . . . .
H33 H 0.415240 0.908421 0.657010 0.031 Uiso 1 1 calc R U . . .
C10 C 0.3577(6) 0.1647(12) 0.5199(7) 0.036(3) Uani 1 1 d . . . . .
H10 H 0.387135 0.137124 0.572830 0.043 Uiso 1 1 calc R U . . .
C36 C 0.5869(6) 0.6779(11) 0.7085(6) 0.030(3) Uani 1 1 d . . . . .
H36 H 0.630195 0.619262 0.722423 0.036 Uiso 1 1 calc R U . . .
C32 C 0.4542(5) 0.7243(10) 0.6249(5) 0.018(2) Uani 1 1 d . . . . .
C8 C 0.3081(6) 0.1217(11) 0.3775(7) 0.032(3) Uani 1 1 d . . . . .
H8 H 0.304052 0.064108 0.333198 0.039 Uiso 1 1 calc R U . . .
C9 C 0.3515(6) 0.0758(12) 0.4560(7) 0.036(3) Uani 1 1 d . . . . .
H9 H 0.375830 -0.013318 0.464989 0.043 Uiso 1 1 calc R U . . .
C24 C 0.2443(6) 0.6176(10) 0.6538(6) 0.024(2) Uani 1 1 d . . . . .
H24 H 0.225213 0.617585 0.695325 0.029 Uiso 1 1 calc R U . . .
C35 C 0.5897(6) 0.8022(11) 0.7505(6) 0.027(2) Uani 1 1 d . . . . .
H35 H 0.634866 0.827908 0.792978 0.033 Uiso 1 1 calc R U . . .
C5 C 0.2118(6) 0.2525(12) 0.2123(6) 0.032(3) Uani 1 1 d . . . . .
H5 H 0.230008 0.159824 0.211091 0.038 Uiso 1 1 calc R U . . .
C14 C 0.1065(6) 0.2977(10) 0.4201(6) 0.023(2) Uani 1 1 d . . . . .
H14 H 0.146376 0.231276 0.432629 0.028 Uiso 1 1 calc R U . . .
C16 C -0.0263(6) 0.3504(12) 0.4014(7) 0.037(3) Uani 1 1 d . . . . .
H16 H -0.073430 0.321592 0.402468 0.044 Uiso 1 1 calc R U . . .
C34 C 0.5259(6) 0.8896(11) 0.7304(6) 0.030(2) Uani 1 1 d . . . . .
H34 H 0.528525 0.975355 0.758250 0.035 Uiso 1 1 calc R U . . .
C4 C 0.1732(6) 0.3232(12) 0.1413(7) 0.033(3) Uani 1 1 d . . . . .
H4 H 0.165839 0.278673 0.092029 0.040 Uiso 1 1 calc R U . . .
C15 C 0.0350(6) 0.2535(11) 0.4196(6) 0.033(3) Uani 1 1 d . . . . .
H15 H 0.028008 0.158371 0.431478 0.040 Uiso 1 1 calc R U . . .

loop_
_atom_site_aniso_label
_atom_site_aniso_U_11
_atom_site_aniso_U_22
_atom_site_aniso_U_33
_atom_site_aniso_U_23
_atom_site_aniso_U_13
_atom_site_aniso_U_12
Ir1 0.0081(2) 0.0165(2) 0.0225(2) -0.00134(15) 0.00322(16) 0.00022(15)
N2 0.011(4) 0.025(4) 0.015(4) -0.004(3) 0.005(3) 0.002(3)
N3 0.009(4) 0.022(4) 0.020(4) 0.002(3) 0.003(3) 0.004(3)
N1 0.016(4) 0.010(4) 0.037(5) -0.003(3) 0.006(4) 0.002(3)
N4 0.019(2) 0.022(2) 0.024(2) -0.0014(18) 0.0090(18) -0.0004(18)
C29 0.010(5) 0.017(5) 0.024(5) 0.003(4) 0.002(4) 0.002(4)
C13 0.018(3) 0.017(3) 0.019(3) -0.0021(18) 0.0067(19) -0.0005(18)
C1 0.016(5) 0.022(5) 0.019(5) -0.010(4) 0.012(4) -0.012(4)
C12 0.020(5) 0.015(5) 0.021(5) -0.001(4) 0.003(4) -0.003(4)
C7 0.012(5) 0.032(6) 0.044(7) -0.001(5) 0.015(5) 0.001(4)
C18 0.011(5) 0.034(6) 0.028(6) -0.016(4) 0.007(4) -0.003(4)
C27 0.015(3) 0.014(3) 0.017(3) -0.0003(18) 0.0051(18) 0.0014(18)
C22 0.021(5) 0.006(5) 0.033(6) -0.003(4) 0.008(5) -0.001(4)
C26 0.009(5) 0.013(5) 0.016(5) 0.003(4) 0.004(4) -0.001(4)
C28 0.014(5) 0.010(5) 0.025(5) 0.001(4) 0.005(4) 0.000(4)
C2 0.012(5) 0.026(5) 0.028(6) 0.004(4) 0.005(4) -0.005(4)
C25 0.010(5) 0.015(5) 0.029(5) 0.000(4) 0.002(4) 0.001(4)
C19 0.013(5) 0.024(6) 0.050(7) -0.009(5) 0.009(5) 0.005(4)
C30 0.009(5) 0.024(6) 0.033(6) -0.003(4) 0.010(4) -0.005(4)
C6 0.023(3) 0.024(3) 0.027(3) -0.0021(19) 0.0087(19) -0.0020(19)
C23 0.009(5) 0.024(5) 0.031(6) 0.001(4) 0.008(4) 0.000(4)
C31 0.021(6) 0.027(6) 0.023(5) -0.003(4) 0.012(5) 0.005(4)
C21 0.030(6) 0.018(6) 0.030(6) 0.000(4) 0.011(5) 0.000(4)
C3 0.020(6) 0.047(7) 0.026(6) -0.002(5) 0.002(5) -0.011(5)
C20 0.026(6) 0.025(6) 0.041(7) 0.004(5) 0.010(5) 0.005(5)
C17 0.008(5) 0.034(7) 0.037(6) -0.004(5) 0.005(5) 0.004(4)
C11 0.011(5) 0.031(6) 0.032(6) 0.007(4) -0.003(5) 0.001(4)
C37 0.018(5) 0.026(6) 0.025(5) 0.002(4) 0.006(4) -0.004(4)
C33 0.022(6) 0.028(6) 0.029(6) -0.003(4) 0.012(5) -0.005(5)
C10 0.019(6) 0.035(7) 0.048(7) 0.010(5) 0.007(5) 0.003(5)
C36 0.011(5) 0.032(6) 0.043(7) 0.002(5) 0.005(5) -0.001(4)
C32 0.010(5) 0.020(5) 0.021(5) 0.000(4) 0.001(4) -0.005(4)
C8 0.020(6) 0.020(6) 0.064(8) -0.009(5) 0.024(6) -0.003(4)
C9 0.018(6) 0.020(6) 0.066(8) 0.007(6) 0.012(6) 0.002(5)
C24 0.022(6) 0.029(6) 0.024(5) -0.002(4) 0.012(5) 0.001(4)
C35 0.010(5) 0.047(7) 0.021(5) -0.010(5) 0.002(4) -0.011(5)
C5 0.014(6) 0.046(7) 0.036(7) -0.011(5) 0.009(5) -0.001(5)
C14 0.014(5) 0.016(5) 0.040(6) -0.004(4) 0.012(5) 0.000(4)
C16 0.016(6) 0.042(7) 0.053(7) -0.006(6) 0.012(5) -0.006(5)
C34 0.023(6) 0.033(6) 0.036(6) -0.007(5) 0.015(5) -0.006(5)
C4 0.026(6) 0.045(7) 0.036(7) -0.019(5) 0.018(5) -0.013(5)
C15 0.032(7) 0.023(6) 0.040(7) -0.005(5) 0.009(5) -0.011(5)

loop_
_atom_type_symbol
_atom_type_description
_atom_type_scat_dispersion_real
_atom_type_scat_dispersion_imag
_atom_type_scat_source
C C 0.0033 0.0016 'International Tables Vol C Tables 4.2.6.8 and 6.1.1.4'
H H 0.0000 0.0000 'International Tables Vol C Tables 4.2.6.8 and 6.1.1.4'
Ir Ir -1.4442 7.9887 'International Tables Vol C Tables 4.2.6.8 and 6.1.1.4'
N N 0.0061 0.0033 'International Tables Vol C Tables 4.2.6.8 and 6.1.1.4'

loop_
_geom_angle_atom_site_label_1
_geom_angle_atom_site_label_2
_geom_angle_atom_site_label_3
_geom_angle
_geom_angle_site_symmetry_1
_geom_angle_site_symmetry_3
_geom_angle_publ_flag
N2 Ir1 N3 86.6(3) . . ?
N1 Ir1 N2 88.8(3) . . ?
N1 Ir1 N3 97.0(3) . . ?
N4 Ir1 N2 95.5(3) . . ?
N4 Ir1 N3 88.6(3) . . ?
N4 Ir1 N1 173.2(3) . . ?
C13 Ir1 N2 91.6(3) . . ?
C13 Ir1 N3 177.3(3) . . ?
C13 Ir1 N1 81.1(3) . . ?
C13 Ir1 N4 93.5(3) . . ?
C1 Ir1 N2 175.8(3) . . ?
C1 Ir1 N3 92.6(3) . . ?
C1 Ir1 N1 95.4(3) . . ?
C1 Ir1 N4 80.3(3) . . ?
C1 Ir1 C13 89.4(4) . . ?
C26 N2 Ir1 128.0(6) . . ?
C23 N2 Ir1 126.1(6) . . ?
C23 N2 C26 105.5(7) . . ?
C28 N3 Ir1 126.0(6) . . ?
C31 N3 Ir1 126.2(6) . . ?
C31 N3 C28 107.5(8) . . ?
C18 N1 Ir1 115.3(6) . . ?
C22 N1 Ir1 123.8(7) . . ?
C22 N1 C18 120.9(8) . . ?
C7 N4 Ir1 116.7(6) . . ?
C11 N4 Ir1 124.9(7) . . ?
C11 N4 C7 118.4(9) . . ?
C28 C29 H29 126.1 . . ?
C30 C29 H29 126.1 . . ?
C30 C29 C28 107.9(8) . . ?
C12 C13 Ir1 113.8(6) . . ?
C14 C13 Ir1 128.9(7) . . ?
C14 C13 C12 117.3(9) . . ?
C2 C1 Ir1 128.9(7) . . ?
C2 C1 C6 116.6(8) . . ?
C6 C1 Ir1 114.4(7) . . ?
C13 C12 C18 115.9(9) . . ?
C17 C12 C13 121.2(9) . . ?
C17 C12 C18 122.9(9) . . ?
N4 C7 C6 113.0(9) . . ?
N4 C7 C8 120.7(10) . . ?
C8 C7 C6 126.4(10) . . ?
N1 C18 C12 114.0(8) . . ?
N1 C18 C19 118.2(9) . . ?
C19 C18 C12 127.8(9) . . ?
C26 C27 C32 115.7(8) . . ?
C28 C27 C26 128.7(8) . . ?
C28 C27 C32 115.6(8) . . ?
N1 C22 H22 119.6 . . ?
N1 C22 C21 120.7(9) . . ?
C21 C22 H22 119.6 . . ?
C27 C26 N2 123.2(8) . . ?
C27 C26 C25 128.8(8) . . ?
C25 C26 N2 108.0(8) . . ?
N3 C28 C29 107.7(8) . . ?
C27 C28 N3 125.0(9) . . ?
C27 C28 C29 126.9(8) . . ?
C1 C2 H2 118.8 . . ?
C3 C2 C1 122.4(10) . . ?
C3 C2 H2 118.8 . . ?
C26 C25 H25 125.7 . . ?
C24 C25 C26 108.5(8) . . ?
C24 C25 H25 125.7 . . ?
C18 C19 H19 119.5 . . ?
C20 C19 C18 121.0(10) . . ?
C20 C19 H19 119.5 . . ?
C29 C30 H30 126.6 . . ?
C29 C30 C31 106.7(9) . . ?
C31 C30 H30 126.6 . . ?
C1 C6 C7 115.3(9) . . ?
C5 C6 C1 121.6(9) . . ?
C5 C6 C7 123.1(10) . . ?
N2 C23 H23 124.0 . . ?
N2 C23 C24 111.9(9) . . ?
C24 C23 H23 124.0 . . ?
N3 C31 C30 110.1(8) . . ?
N3 C31 H31 124.9 . . ?
C30 C31 H31 124.9 . . ?
C22 C21 H21 120.3 . . ?
C20 C21 C22 119.5(9) . . ?
C20 C21 H21 120.3 . . ?
C2 C3 H3 120.8 . . ?
C2 C3 C4 118.4(10) . . ?
C4 C3 H3 120.8 . . ?
C19 C20 C21 119.7(10) . . ?
C19 C20 H20 120.1 . . ?
C21 C20 H20 120.1 . . ?
C12 C17 H17 119.6 . . ?
C16 C17 C12 120.7(9) . . ?
C16 C17 H17 119.6 . . ?
N4 C11 H11 118.6 . . ?
N4 C11 C10 122.8(10) . . ?
C10 C11 H11 118.6 . . ?
C36 C37 H37 119.7 . . ?
C36 C37 C32 120.6(9) . . ?
C32 C37 H37 119.7 . . ?
C32 C33 H33 119.6 . . ?
C34 C33 H33 119.6 . . ?
C34 C33 C32 120.8(10) . . ?
C11 C10 H10 120.2 . . ?
C9 C10 C11 119.7(11) . . ?
C9 C10 H10 120.2 . . ?
C37 C36 H36 119.9 . . ?
C35 C36 C37 120.1(10) . . ?
C35 C36 H36 119.9 . . ?
C37 C32 C27 120.0(8) . . ?
C37 C32 C33 118.1(9) . . ?
C33 C32 C27 121.9(9) . . ?
C7 C8 H8 120.1 . . ?
C7 C8 C9 119.8(10) . . ?
C9 C8 H8 120.1 . . ?
C10 C9 C8 118.6(10) . . ?
C10 C9 H9 120.7 . . ?
C8 C9 H9 120.7 . . ?
C25 C24 C23 106.0(9) . . ?
C25 C24 H24 127.0 . . ?
C23 C24 H24 127.0 . . ?
C36 C35 H35 119.8 . . ?
C36 C35 C34 120.3(9) . . ?
C34 C35 H35 119.8 . . ?
C6 C5 H5 120.0 . . ?
C4 C5 C6 120.1(11) . . ?
C4 C5 H5 120.0 . . ?
C13 C14 H14 119.3 . . ?
C13 C14 C15 121.5(9) . . ?
C15 C14 H14 119.3 . . ?
C17 C16 H16 120.8 . . ?
C17 C16 C15 118.3(10) . . ?
C15 C16 H16 120.8 . . ?
C33 C34 C35 120.1(10) . . ?
C33 C34 H34 120.0 . . ?
C35 C34 H34 120.0 . . ?
C3 C4 H4 119.6 . . ?
C5 C4 C3 120.8(10) . . ?
C5 C4 H4 119.6 . . ?
C14 C15 C16 120.9(10) . . ?
C14 C15 H15 119.6 . . ?
C16 C15 H15 119.6 . . ?

loop_
_geom_bond_atom_site_label_1
_geom_bond_atom_site_label_2
_geom_bond_distance
_geom_bond_site_symmetry_2
_geom_bond_publ_flag
Ir1 N2 2.122(7) . ?
Ir1 N3 2.145(8) . ?
Ir1 N1 2.056(7) . ?
Ir1 N4 2.031(8) . ?
Ir1 C13 2.022(10) . ?
Ir1 C1 2.018(9) . ?
N2 C26 1.413(11) . ?
N2 C23 1.334(12) . ?
N3 C28 1.405(11) . ?
N3 C31 1.330(12) . ?
N1 C18 1.380(12) . ?
N1 C22 1.348(12) . ?
N4 C7 1.371(13) . ?
N4 C11 1.342(12) . ?
C29 H29 0.9300 . ?
C29 C28 1.423(13) . ?
C29 C30 1.357(13) . ?
C13 C12 1.419(13) . ?
C13 C14 1.378(13) . ?
C1 C2 1.399(13) . ?
C1 C6 1.405(13) . ?
C12 C18 1.468(14) . ?
C12 C17 1.391(14) . ?
C7 C6 1.477(14) . ?
C7 C8 1.392(14) . ?
C18 C19 1.398(14) . ?
C27 C26 1.397(13) . ?
C27 C28 1.387(12) . ?
C27 C32 1.507(12) . ?
C22 H22 0.9300 . ?
C22 C21 1.385(13) . ?
C26 C25 1.410(13) . ?
C2 H2 0.9300 . ?
C2 C3 1.392(15) . ?
C25 H25 0.9300 . ?
C25 C24 1.350(13) . ?
C19 H19 0.9300 . ?
C19 C20 1.362(14) . ?
C30 H30 0.9300 . ?
C30 C31 1.434(13) . ?
C6 C5 1.392(14) . ?
C23 H23 0.9300 . ?
C23 C24 1.413(13) . ?
C31 H31 0.9300 . ?
C21 H21 0.9300 . ?
C21 C20 1.376(15) . ?
C3 H3 0.9300 . ?
C3 C4 1.401(15) . ?
C20 H20 0.9300 . ?
C17 H17 0.9300 . ?
C17 C16 1.386(14) . ?
C11 H11 0.9300 . ?
C11 C10 1.377(14) . ?
C37 H37 0.9300 . ?
C37 C36 1.382(13) . ?
C37 C32 1.395(13) . ?
C33 H33 0.9300 . ?
C33 C32 1.396(13) . ?
C33 C34 1.372(14) . ?
C10 H10 0.9300 . ?
C10 C9 1.372(16) . ?
C36 H36 0.9300 . ?
C36 C35 1.366(14) . ?
C8 H8 0.9300 . ?
C8 C9 1.392(15) . ?
C9 H9 0.9300 . ?
C24 H24 0.9300 . ?
C35 H35 0.9300 . ?
C35 C34 1.377(14) . ?
C5 H5 0.9300 . ?
C5 C4 1.363(15) . ?
C14 H14 0.9300 . ?
C14 C15 1.397(14) . ?
C16 H16 0.9300 . ?
C16 C15 1.398(15) . ?
C34 H34 0.9300 . ?
C4 H4 0.9300 . ?
C15 H15 0.9300 . ?
